data_2230269
loop_
_publ_author_name
'Tebbaa, Mohamed'
'Benharref, Ahmed'
'Berraho, Moha'
'Avignant, Daniel'
'Oudahmane, Abdelghani'
'Akssira, Mohamed'

_publ_section_title
;
 1-(4a,8-Dimethyl-1,2,3,4,4a,5,6,8a-octahydronaphthalen-2-yl)-3-(4-methylphenyl)prop-2-en-1-one
;
_journal_coeditor_code CV5077
_journal_issue 6
_journal_name_full 'Acta Crystallographica Section E'
_journal_page_first o1381
_journal_paper_doi 10.1107/S1600536811016941
_journal_volume 67
_journal_year 2011
_chemical_formula_iupac 'C22 H28 O'
_chemical_formula_moiety 'C22 H28 O'
_chemical_formula_sum 'C22 H28 O'
_chemical_formula_weight 308.44
_chemical_name_systematic
;
1-(4a,8-Dimethyl-1,2,3,4,4a,5,6,8a-octahydronaphthalen-2-yl)-
3-(4-methylphenyl)prop-2-en-1-one
;
_space_group_IT_number 4
_symmetry_cell_setting monoclinic
_symmetry_space_group_name_Hall 'P 2yb'
_symmetry_space_group_name_H-M 'P 1 21 1'
_atom_sites_solution_hydrogens geom
_atom_sites_solution_primary direct
_atom_sites_solution_secondary difmap
_audit_creation_method SHELXL-97
_cell_angle_alpha 90.00
_cell_angle_beta 95.5570(10)
_cell_angle_gamma 90.00
_cell_formula_units_Z 2
_cell_length_a 7.1577(2)
_cell_length_b 10.3456(2)
_cell_length_c 12.3663(3)
_cell_measurement_reflns_used 8379
_cell_measurement_temperature 298(2)
_cell_measurement_theta_max 26.4
_cell_measurement_theta_min 3.2
_cell_volume 911.43(4)
_computing_cell_refinement 'SAINT (Bruker, 2005)'
_computing_data_collection 'APEX2 (Bruker, 2005)'
_computing_data_reduction 'SAINT (Bruker, 2005)'
_computing_molecular_graphics 'ORTEP-3 for Windows (Farrugia, 1997)'
_computing_publication_material 'WinGX (Farrugia, 1999)'
_computing_structure_refinement 'SHELXL97 (Sheldrick, 2008)'
_computing_structure_solution 'SHELXS97 (Sheldrick, 2008)'
_diffrn_ambient_temperature 298(2)
_diffrn_measured_fraction_theta_full 0.996
_diffrn_measured_fraction_theta_max 0.996
_diffrn_measurement_device_type 'Bruker X8 APEXII CCD area-detector'
_diffrn_measurement_method '\f and \w'
_diffrn_radiation_monochromator graphite
_diffrn_radiation_source 'fine-focus sealed tube'
_diffrn_radiation_type MoK\a
_diffrn_radiation_wavelength 0.71073
_diffrn_reflns_av_R_equivalents 0.0195
_diffrn_reflns_av_sigmaI/netI 0.0157
_diffrn_reflns_limit_h_max 8
_diffrn_reflns_limit_h_min -8
_diffrn_reflns_limit_k_max 10
_diffrn_reflns_limit_k_min -12
_diffrn_reflns_limit_l_max 15
_diffrn_reflns_limit_l_min -15
_diffrn_reflns_number 8379
_diffrn_reflns_theta_full 26.37
_diffrn_reflns_theta_max 26.37
_diffrn_reflns_theta_min 3.16
_exptl_absorpt_coefficient_mu 0.066
_exptl_absorpt_correction_type none
_exptl_crystal_colour colourless
_exptl_crystal_density_diffrn 1.124
_exptl_crystal_density_method 'not measured'
_exptl_crystal_description box
_exptl_crystal_F_000 336
_exptl_crystal_size_max 0.37
_exptl_crystal_size_mid 0.16
_exptl_crystal_size_min 0.16
_refine_diff_density_max 0.158
_refine_diff_density_min -0.151
_refine_ls_extinction_coef 0.114(14)
_refine_ls_extinction_expression Fc^*^=kFc[1+0.001xFc^2^\l^3^/sin(2\q)]^-1/4^
_refine_ls_extinction_method 'SHELXL97 (Sheldrick, 2008)'
_refine_ls_goodness_of_fit_ref 1.109
_refine_ls_hydrogen_treatment constr
_refine_ls_matrix_type full
_refine_ls_number_parameters 212
_refine_ls_number_reflns 1957
_refine_ls_number_restraints 1
_refine_ls_restrained_S_all 1.109
_refine_ls_R_factor_all 0.0424
_refine_ls_R_factor_gt 0.0390
_refine_ls_shift/su_max 0.000
_refine_ls_shift/su_mean 0.000
_refine_ls_structure_factor_coef Fsqd
_refine_ls_weighting_details 'calc w=1/[\s^2^(Fo^2^)+(0.0586P)^2^+0.0808P] where P=(Fo^2^+2Fc^2^)/3'
_refine_ls_weighting_scheme calc
_refine_ls_wR_factor_gt 0.0975
_refine_ls_wR_factor_ref 0.1022
_reflns_number_gt 1834
_reflns_number_total 1957
_reflns_threshold_expression I>2\s(I)
_cod_data_source_file cv5077.cif
_cod_data_source_block I
_cod_original_sg_symbol_Hall P2yb
_cod_original_sg_symbol_H-M 'P 21'
_cod_database_code 2230269
_cod_database_fobs_code 2230269

loop_
_symmetry_equiv_pos_as_xyz
'x, y, z'
'-x, y+1/2, -z'

loop_
_atom_site_type_symbol
_atom_site_label
_atom_site_fract_x
_atom_site_fract_y
_atom_site_fract_z
_atom_site_U_iso_or_equiv
_atom_site_adp_type
_atom_site_calc_flag
_atom_site_refinement_flags
_atom_site_occupancy
_atom_site_symmetry_multiplicity
_atom_site_disorder_assembly
_atom_site_disorder_group
C C8A 0.4720(3) 0.6078(2) 0.69374(15) 0.0458(4) Uani d . 1 1 . .
H H1 0.4204 0.6593 0.7503 0.055 Uiso calc R 1 1 . .
C C4A 0.5857(3) 0.70276(19) 0.62901(16) 0.0479(5) Uani d . 1 1 . .
C C9 0.8915(3) 0.4685(2) 0.88054(17) 0.0492(5) Uani d . 1 1 . .
C C1 0.5998(3) 0.5063(2) 0.75326(15) 0.0452(4) Uani d . 1 1 . .
H H1B 0.5250 0.4505 0.7951 0.054 Uiso calc R 1 1 . .
H H1A 0.6555 0.4531 0.7003 0.054 Uiso calc R 1 1 . .
C C2 0.7557(3) 0.5682(2) 0.82916(16) 0.0471(4) Uani d . 1 1 . .
H H2 0.6963 0.6105 0.8880 0.057 Uiso calc R 1 1 . .
C C12 1.3719(3) 0.4780(2) 1.04958(14) 0.0447(4) Uani d . 1 1 . .
C C8 0.3045(3) 0.5531(2) 0.62379(16) 0.0496(5) Uani d . 1 1 . .
C C10 1.0489(3) 0.5164(2) 0.95720(16) 0.0518(5) Uani d . 1 1 . .
H H10 1.0404 0.5971 0.9894 0.062 Uiso calc R 1 1 . .
C C11 1.2020(3) 0.4446(2) 0.98015(15) 0.0493(5) Uani d . 1 1 . .
H H11 1.2007 0.3633 0.9480 0.059 Uiso calc R 1 1 . .
C C4 0.7317(4) 0.7683(2) 0.70850(19) 0.0598(6) Uani d . 1 1 . .
H H4A 0.6678 0.8192 0.7595 0.072 Uiso calc R 1 1 . .
H H4B 0.8056 0.8269 0.6687 0.072 Uiso calc R 1 1 . .
C C15 1.7055(3) 0.5343(2) 1.18078(17) 0.0551(5) Uani d . 1 1 . .
C C19 0.6825(3) 0.6347(2) 0.53984(17) 0.0555(5) Uani d . 1 1 . .
H H19C 0.7554 0.6962 0.5038 0.083 Uiso calc R 1 1 . .
H H19A 0.5894 0.5971 0.4881 0.083 Uiso calc R 1 1 . .
H H19B 0.7634 0.5679 0.5716 0.083 Uiso calc R 1 1 . .
C C14 1.6908(3) 0.4253(3) 1.11618(17) 0.0579(6) Uani d . 1 1 . .
H H14 1.7930 0.3699 1.1158 0.069 Uiso calc R 1 1 . .
C C13 1.5268(3) 0.3968(2) 1.05189(16) 0.0536(5) Uani d . 1 1 . .
H H13 1.5202 0.3222 1.0097 0.064 Uiso calc R 1 1 . .
C C17 1.3856(3) 0.5877(2) 1.11495(17) 0.0523(5) Uani d . 1 1 . .
H H17 1.2836 0.6433 1.1155 0.063 Uiso calc R 1 1 . .
C C18 0.2247(3) 0.4273(3) 0.65615(18) 0.0600(6) Uani d . 1 1 . .
H H18A 0.1128 0.4086 0.6096 0.090 Uiso calc R 1 1 . .
H H18C 0.1951 0.4323 0.7301 0.090 Uiso calc R 1 1 . .
H H18B 0.3151 0.3598 0.6496 0.090 Uiso calc R 1 1 . .
C C16 1.5503(3) 0.6143(2) 1.17911(18) 0.0595(6) Uani d . 1 1 . .
H H16 1.5569 0.6881 1.2223 0.071 Uiso calc R 1 1 . .
C C7 0.2281(3) 0.6174(3) 0.5375(2) 0.0688(7) Uani d . 1 1 . .
H H7 0.1239 0.5806 0.4984 0.083 Uiso calc R 1 1 . .
C C5 0.4492(4) 0.8042(2) 0.5771(2) 0.0683(7) Uani d . 1 1 . .
H H5B 0.3912 0.8495 0.6338 0.082 Uiso calc R 1 1 . .
H H5A 0.5187 0.8670 0.5386 0.082 Uiso calc R 1 1 . .
C C3 0.8631(3) 0.6731(2) 0.77156(19) 0.0602(6) Uani d . 1 1 . .
H H3B 0.9445 0.7200 0.8253 0.072 Uiso calc R 1 1 . .
H H3A 0.9417 0.6319 0.7220 0.072 Uiso calc R 1 1 . .
C C6 0.2963(4) 0.7440(3) 0.4981(3) 0.0849(9) Uani d . 1 1 . .
H H6A 0.1913 0.8034 0.4874 0.102 Uiso calc R 1 1 . .
H H6B 0.3451 0.7313 0.4284 0.102 Uiso calc R 1 1 . .
C C20 1.8842(4) 0.5651(4) 1.2517(2) 0.0800(8) Uani d . 1 1 . .
H H20A 1.9096 0.6560 1.2482 0.120 Uiso calc R 1 1 . .
H H20C 1.9867 0.5176 1.2265 0.120 Uiso calc R 1 1 . .
H H20B 1.8697 0.5412 1.3254 0.120 Uiso calc R 1 1 . .
O O1 0.8777(2) 0.35492(17) 0.85675(15) 0.0659(5) Uani d . 1 1 . .

loop_
_atom_site_aniso_label
_atom_site_aniso_U_11
_atom_site_aniso_U_22
_atom_site_aniso_U_33
_atom_site_aniso_U_12
_atom_site_aniso_U_13
_atom_site_aniso_U_23
C8A 0.0479(10) 0.0461(10) 0.0443(9) 0.0035(8) 0.0090(7) -0.0006(8)
C4A 0.0543(11) 0.0386(10) 0.0515(10) 0.0026(8) 0.0083(8) 0.0041(8)
C9 0.0482(10) 0.0496(12) 0.0498(10) -0.0066(9) 0.0054(8) 0.0017(9)
C1 0.0476(10) 0.0413(10) 0.0461(9) -0.0071(8) 0.0016(7) 0.0033(8)
C2 0.0484(10) 0.0463(11) 0.0461(9) -0.0050(9) 0.0020(8) -0.0024(8)
C12 0.0469(9) 0.0465(10) 0.0408(8) -0.0001(8) 0.0049(7) 0.0069(8)
C8 0.0400(9) 0.0596(12) 0.0498(10) 0.0045(9) 0.0070(8) 0.0004(9)
C10 0.0505(10) 0.0529(12) 0.0511(10) -0.0025(9) 0.0006(8) -0.0003(9)
C11 0.0531(11) 0.0491(12) 0.0459(9) -0.0033(9) 0.0053(8) 0.0019(9)
C4 0.0737(14) 0.0397(11) 0.0655(12) -0.0098(10) 0.0052(11) -0.0006(10)
C15 0.0493(11) 0.0641(14) 0.0510(10) 0.0016(10) 0.0004(8) 0.0092(10)
C19 0.0603(12) 0.0529(13) 0.0552(11) -0.0008(10) 0.0150(9) 0.0040(10)
C14 0.0507(11) 0.0678(15) 0.0560(11) 0.0154(11) 0.0089(9) 0.0068(11)
C13 0.0592(12) 0.0517(12) 0.0509(10) 0.0087(10) 0.0102(8) -0.0020(9)
C17 0.0513(11) 0.0448(11) 0.0595(11) 0.0079(9) -0.0010(8) 0.0000(9)
C18 0.0480(11) 0.0705(15) 0.0607(12) -0.0073(10) 0.0009(9) -0.0006(11)
C16 0.0622(13) 0.0526(12) 0.0614(12) 0.0019(11) -0.0054(10) -0.0058(10)
C7 0.0499(12) 0.0862(18) 0.0685(14) 0.0054(12) -0.0034(10) 0.0105(13)
C5 0.0746(15) 0.0512(13) 0.0798(15) 0.0151(12) 0.0116(12) 0.0171(12)
C3 0.0608(12) 0.0517(12) 0.0655(12) -0.0199(10) -0.0073(10) 0.0052(11)
C6 0.0705(16) 0.090(2) 0.0911(19) 0.0136(16) -0.0063(14) 0.0377(17)
C20 0.0566(13) 0.098(2) 0.0809(16) 0.0032(14) -0.0141(12) 0.0002(16)
O1 0.0613(9) 0.0470(9) 0.0866(11) -0.0043(7) -0.0080(8) 0.0008(8)

loop_
_atom_type_symbol
_atom_type_description
_atom_type_scat_dispersion_real
_atom_type_scat_dispersion_imag
_atom_type_scat_source
C C 0.0033 0.0016 'International Tables Vol C Tables 4.2.6.8 and 6.1.1.4'
H H 0.0000 0.0000 'International Tables Vol C Tables 4.2.6.8 and 6.1.1.4'
O O 0.0106 0.0060 'International Tables Vol C Tables 4.2.6.8 and 6.1.1.4'

loop_
_geom_angle_atom_site_label_1
_geom_angle_atom_site_label_2
_geom_angle_atom_site_label_3
_geom_angle_site_symmetry_1
_geom_angle_site_symmetry_3
_geom_angle
_geom_angle_publ_flag
C8 C8A C1 . . 114.82(17) ?
C8 C8A C4A . . 111.57(16) ?
C1 C8A C4A . . 111.33(16) ?
C8 C8A H1 . . 106.1 ?
C1 C8A H1 . . 106.1 ?
C4A C8A H1 . . 106.1 ?
C4 C4A C19 . . 109.86(18) ?
C4 C4A C5 . . 109.59(19) ?
C19 C4A C5 . . 109.17(17) ?
C4 C4A C8A . . 108.12(16) ?
C19 C4A C8A . . 112.23(17) ?
C5 C4A C8A . . 107.82(17) ?
O1 C9 C10 . . 121.1(2) ?
O1 C9 C2 . . 121.63(19) ?
C10 C9 C2 . . 117.21(19) ?
C2 C1 C8A . . 111.96(16) ?
C2 C1 H1B . . 109.2 ?
C8A C1 H1B . . 109.2 ?
C2 C1 H1A . . 109.2 ?
C8A C1 H1A . . 109.2 ?
H1B C1 H1A . . 107.9 ?
C9 C2 C1 . . 111.90(17) ?
C9 C2 C3 . . 110.14(17) ?
C1 C2 C3 . . 112.23(15) ?
C9 C2 H2 . . 107.4 ?
C1 C2 H2 . . 107.4 ?
C3 C2 H2 . . 107.4 ?
C13 C12 C17 . . 118.05(19) ?
C13 C12 C11 . . 119.1(2) ?
C17 C12 C11 . . 122.84(19) ?
C7 C8 C18 . . 120.9(2) ?
C7 C8 C8A . . 120.8(2) ?
C18 C8 C8A . . 118.30(18) ?
C11 C10 C9 . . 120.5(2) ?
C11 C10 H10 . . 119.7 ?
C9 C10 H10 . . 119.7 ?
C10 C11 C12 . . 127.9(2) ?
C10 C11 H11 . . 116.0 ?
C12 C11 H11 . . 116.0 ?
C4A C4 C3 . . 113.21(18) ?
C4A C4 H4A . . 108.9 ?
C3 C4 H4A . . 108.9 ?
C4A C4 H4B . . 108.9 ?
C3 C4 H4B . . 108.9 ?
H4A C4 H4B . . 107.7 ?
C14 C15 C16 . . 117.64(19) ?
C14 C15 C20 . . 121.4(2) ?
C16 C15 C20 . . 121.0(2) ?
C4A C19 H19C . . 109.5 ?
C4A C19 H19A . . 109.5 ?
H19C C19 H19A . . 109.5 ?
C4A C19 H19B . . 109.5 ?
H19C C19 H19B . . 109.5 ?
H19A C19 H19B . . 109.5 ?
C15 C14 C13 . . 121.3(2) ?
C15 C14 H14 . . 119.3 ?
C13 C14 H14 . . 119.3 ?
C14 C13 C12 . . 120.9(2) ?
C14 C13 H13 . . 119.6 ?
C12 C13 H13 . . 119.6 ?
C16 C17 C12 . . 120.3(2) ?
C16 C17 H17 . . 119.9 ?
C12 C17 H17 . . 119.9 ?
C8 C18 H18A . . 109.5 ?
C8 C18 H18C . . 109.5 ?
H18A C18 H18C . . 109.5 ?
C8 C18 H18B . . 109.5 ?
H18A C18 H18B . . 109.5 ?
H18C C18 H18B . . 109.5 ?
C17 C16 C15 . . 121.8(2) ?
C17 C16 H16 . . 119.1 ?
C15 C16 H16 . . 119.1 ?
C8 C7 C6 . . 125.3(3) ?
C8 C7 H7 . . 117.4 ?
C6 C7 H7 . . 117.4 ?
C6 C5 C4A . . 112.1(2) ?
C6 C5 H5B . . 109.2 ?
C4A C5 H5B . . 109.2 ?
C6 C5 H5A . . 109.2 ?
C4A C5 H5A . . 109.2 ?
H5B C5 H5A . . 107.9 ?
C4 C3 C2 . . 112.33(19) ?
C4 C3 H3B . . 109.1 ?
C2 C3 H3B . . 109.1 ?
C4 C3 H3A . . 109.1 ?
C2 C3 H3A . . 109.1 ?
H3B C3 H3A . . 107.9 ?
C7 C6 C5 . . 112.6(2) ?
C7 C6 H6A . . 109.1 ?
C5 C6 H6A . . 109.1 ?
C7 C6 H6B . . 109.1 ?
C5 C6 H6B . . 109.1 ?
H6A C6 H6B . . 107.8 ?
C15 C20 H20A . . 109.5 ?
C15 C20 H20C . . 109.5 ?
H20A C20 H20C . . 109.5 ?
C15 C20 H20B . . 109.5 ?
H20A C20 H20B . . 109.5 ?
H20C C20 H20B . . 109.5 ?

loop_
_geom_bond_atom_site_label_1
_geom_bond_atom_site_label_2
_geom_bond_site_symmetry_2
_geom_bond_distance
_geom_bond_publ_flag
C8A C8 . 1.518(3) ?
C8A C1 . 1.534(3) ?
C8A C4A . 1.547(3) ?
C8A H1 . 0.9800 ?
C4A C4 . 1.523(3) ?
C4A C19 . 1.530(3) ?
C4A C5 . 1.532(3) ?
C9 O1 . 1.213(3) ?
C9 C10 . 1.485(3) ?
C9 C2 . 1.514(3) ?
C1 C2 . 1.528(3) ?
C1 H1B . 0.9700 ?
C1 H1A . 0.9700 ?
C2 C3 . 1.543(3) ?
C2 H2 . 0.9800 ?
C12 C13 . 1.389(3) ?
C12 C17 . 1.391(3) ?
C12 C11 . 1.460(3) ?
C8 C7 . 1.329(3) ?
C8 C18 . 1.492(3) ?
C10 C11 . 1.332(3) ?
C10 H10 . 0.9300 ?
C11 H11 . 0.9300 ?
C4 C3 . 1.523(3) ?
C4 H4A . 0.9700 ?
C4 H4B . 0.9700 ?
C15 C14 . 1.380(4) ?
C15 C16 . 1.385(3) ?
C15 C20 . 1.513(3) ?
C19 H19C . 0.9600 ?
C19 H19A . 0.9600 ?
C19 H19B . 0.9600 ?
C14 C13 . 1.384(3) ?
C14 H14 . 0.9300 ?
C13 H13 . 0.9300 ?
C17 C16 . 1.383(3) ?
C17 H17 . 0.9300 ?
C18 H18A . 0.9600 ?
C18 H18C . 0.9600 ?
C18 H18B . 0.9600 ?
C16 H16 . 0.9300 ?
C7 C6 . 1.496(5) ?
C7 H7 . 0.9300 ?
C5 C6 . 1.528(4) ?
C5 H5B . 0.9700 ?
C5 H5A . 0.9700 ?
C3 H3B . 0.9700 ?
C3 H3A . 0.9700 ?
C6 H6A . 0.9700 ?
C6 H6B . 0.9700 ?
C20 H20A . 0.9600 ?
C20 H20C . 0.9600 ?
C20 H20B . 0.9600 ?

loop_
_geom_hbond_atom_site_label_D
_geom_hbond_atom_site_label_H
_geom_hbond_atom_site_label_A
_geom_hbond_site_symmetry_A
_geom_hbond_distance_DH
_geom_hbond_distance_HA
_geom_hbond_distance_DA
_geom_hbond_angle_DHA
_geom_hbond_publ_flag
C17 H17 O1 2_757 0.93 2.51 3.383(3) 156 yes

loop_
_cod_related_entry_id
_cod_related_entry_database
_cod_related_entry_code
1 ChemSpider 30656686
